data_7048131
loop_
_publ_author_name
'Yang, Feng-Lei'
'Chen, Xin'
'Wu, Wen-Hao'
'Zhang, Jing-Hang'
'Zhao, Xiang-Mei'
'Shi, Yan-Hui'
'Shen, Fei'

_publ_section_title
;
 Spin switching in
 tris(8-aminoquinoline)iron(ii)(BPh<sub>4</sub>)<sub>2</sub>: quantitative
 guest-losing dependent spin crossover properties and
 single-crystal-to-single-crystal transformation.
;
_journal_issue 1
_journal_name_full 'Dalton transactions (Cambridge, England : 2003)'
_journal_page_first 231
_journal_page_last 241
_journal_paper_doi 10.1039/c8dt03584a
_journal_volume 48
_journal_year 2018
_chemical_formula_moiety 'C27 H24 Fe N6, 2(C24 H20 B)'
_chemical_formula_sum 'C75 H64 B2 Fe N6'
_chemical_formula_weight 1126.79
_space_group_crystal_system monoclinic
_space_group_IT_number 14
_space_group_name_Hall '-P 2ybc'
_space_group_name_H-M_alt 'P 1 21/c 1'
_symmetry_space_group_name_Hall '-P 2ybc'
_symmetry_space_group_name_H-M 'P 1 21/c 1'
_atom_sites_solution_hydrogens geom
_audit_creation_date 2018-10-05
_audit_creation_method
;
Olex2 1.2
(compiled 2018.05.29 svn.r3508 for OlexSys, GUI svn.r5506)
;
_audit_update_record
;
2018-10-26 deposited with the CCDC.
2018-11-16 downloaded from the CCDC.
;
_cell_angle_alpha 90
_cell_angle_beta 129.852(3)
_cell_angle_gamma 90
_cell_formula_units_Z 4
_cell_length_a 12.2941(4)
_cell_length_b 33.9568(11)
_cell_length_c 19.0280(8)
_cell_measurement_reflns_used 6298
_cell_measurement_temperature 120(2)
_cell_measurement_theta_max 27.0102
_cell_measurement_theta_min 2.8043
_cell_volume 6098.3(5)
_computing_cell_refinement 'CrysAlisPro, Oxford Diffraction Ltd'
_computing_data_collection 'CrysAlisPro, Oxford Diffraction Ltd'
_computing_data_reduction 'CrysAlisPro, Oxford Diffraction Ltd'
_computing_molecular_graphics 'Olex2 (Dolomanov et al., 2009)'
_computing_publication_material 'Olex2 (Dolomanov et al., 2009)'
_computing_structure_refinement 'XL (Sheldrick, 2008)'
_computing_structure_solution 'ShelXS-1997 (Sheldrick, 2008)'
_diffrn_ambient_temperature 120.15
_diffrn_measured_fraction_theta_full 0.891
_diffrn_measured_fraction_theta_max 0.891
_diffrn_measurement_device_type 'multiwire proportional'
_diffrn_measurement_method 'phi and omega scans'
_diffrn_radiation_monochromator graphite
_diffrn_radiation_type MoK\a
_diffrn_radiation_wavelength 0.71073
_diffrn_reflns_av_R_equivalents 0.0932
_diffrn_reflns_av_unetI/netI 0.1093
_diffrn_reflns_Laue_measured_fraction_full 0.891
_diffrn_reflns_Laue_measured_fraction_max 0.891
_diffrn_reflns_limit_h_max 14
_diffrn_reflns_limit_h_min -14
_diffrn_reflns_limit_k_max 40
_diffrn_reflns_limit_k_min -39
_diffrn_reflns_limit_l_max 22
_diffrn_reflns_limit_l_min -21
_diffrn_reflns_number 31032
_diffrn_reflns_point_group_measured_fraction_full 0.891
_diffrn_reflns_point_group_measured_fraction_max 0.891
_diffrn_reflns_theta_full 24.999
_diffrn_reflns_theta_max 24.999
_diffrn_reflns_theta_min 2.810
_exptl_absorpt_coefficient_mu 0.297
_exptl_absorpt_correction_T_max 1.0000
_exptl_absorpt_correction_T_min 0.9667
_exptl_absorpt_correction_type multi-scan
_exptl_crystal_colour black
_exptl_crystal_colour_primary black
_exptl_crystal_density_diffrn 1.227
_exptl_crystal_description block
_exptl_crystal_F_000 2368
_exptl_crystal_size_max 0.4
_exptl_crystal_size_mid 0.2
_exptl_crystal_size_min 0.2
_refine_diff_density_max 0.577
_refine_diff_density_min -0.528
_refine_diff_density_rms 0.080
_refine_ls_extinction_method none
_refine_ls_goodness_of_fit_ref 1.199
_refine_ls_hydrogen_treatment constr
_refine_ls_matrix_type full
_refine_ls_number_parameters 757
_refine_ls_number_reflns 9577
_refine_ls_number_restraints 0
_refine_ls_restrained_S_all 1.199
_refine_ls_R_factor_all 0.1332
_refine_ls_R_factor_gt 0.0956
_refine_ls_shift/su_max 0.000
_refine_ls_shift/su_mean 0.000
_refine_ls_structure_factor_coef Fsqd
_refine_ls_weighting_details 'w=1/[\s^2^(Fo^2^)+(0.1000P)^2^] where P=(Fo^2^+2Fc^2^)/3'
_refine_ls_weighting_scheme calc
_refine_ls_wR_factor_gt 0.2000
_refine_ls_wR_factor_ref 0.2231
_reflns_Friedel_coverage 0.000
_reflns_number_gt 7203
_reflns_number_total 9577
_reflns_threshold_expression 'I > 2\s(I)'
_cod_data_source_file c8dt03584a2.cif
_cod_data_source_block p_CCDC1
_cod_depositor_comments 'Adding full bibliography for 7048130--7048134.cif.'
_cod_original_cell_volume 6098.3(4)
_cod_database_code 7048131
_shelx_shelxl_version_number 2016/6
_shelx_space_group_comment
;
The symmetry employed for this shelxl refinement is uniquely defined 
by the following loop, which should always be used as a source of 
symmetry information in preference to the above space-group names. 
They are only intended as comments. 
;
_shelx_estimated_absorpt_t_max 0.943
_shelx_estimated_absorpt_t_min 0.891
_olex2_refinement_description
;
1. Fixed Uiso
 At 1.2 times of:
  All C(H) groups, All N(H,H) groups
2.a Secondary CH2 refined with riding coordinates:
 N2(H2A,H2B), N3(H3A,H3B), N6(H6A,H6B)
2.b Aromatic/amide H refined with riding coordinates:
 C68(H68), C73(H73), C102(H102), C122(H122), C186(H186), C211(H211),
 C213(H213), C215(H215), C236(H236), C238(H238), C246(H246), C269(H269),
 C270(H270), C272(H272), C301(H301), C308(H308), C310(H310), C317(H317),
 C46(H46), C53(H53), C54(H54), C60(H60), C67(H67), C80(H80), C97(H97), C98(H98),
  C101(H101), C129(H129), C147(H147), C168(H168), C183(H183), C203(H203),
 C222(H222), C241(H241), C265(H265), C288(H288), C300(H300), C331(H331),
 C32(H32), C61(H61), C139(H139), C152(H152), C159(H159), C181(H181), C188(H188),
  C195(H195), C197(H197), C220(H220), C255(H255), C260(H260), C271(H271),
 C286(H286), C297(H297), C311(H311), C315(H315), C321(H321), C330(H330),
 C345(H345)
;
_olex2_submission_special_instructions 'No special instructions were received'

loop_
_space_group_symop_operation_xyz
'x, y, z'
'-x, y+1/2, -z+1/2'
'-x, -y, -z'
'x, -y-1/2, z-1/2'

loop_
_atom_site_label
_atom_site_type_symbol
_atom_site_fract_x
_atom_site_fract_y
_atom_site_fract_z
_atom_site_U_iso_or_equiv
_atom_site_adp_type
_atom_site_occupancy
_atom_site_site_symmetry_order
_atom_site_calc_flag
_atom_site_refinement_flags_posn
Fe1 Fe -0.92167(8) -0.15450(2) -0.22942(5) 0.0164(2) Uani 1 1 d .
N2 N -0.8472(4) -0.17778(11) -0.1059(3) 0.0155(9) Uani 1 1 d .
H2A H -0.909156 -0.195981 -0.114616 0.019 Uiso 1 1 calc R
H2B H -0.762130 -0.189758 -0.077842 0.019 Uiso 1 1 calc R
N5 N -1.0046(5) -0.12789(11) -0.3459(3) 0.0203(10) Uani 1 1 d .
N3 N -1.1112(5) -0.14091(11) -0.2640(3) 0.0192(10) Uani 1 1 d .
H3A H -1.166398 -0.162847 -0.284305 0.023 Uiso 1 1 calc R
H3B H -1.097939 -0.131646 -0.214056 0.023 Uiso 1 1 calc R
N1 N -0.7484(4) -0.16984(11) -0.2055(3) 0.0156(10) Uani 1 1 d .
N4 N -0.8504(4) -0.10501(11) -0.1588(3) 0.0188(10) Uani 1 1 d .
N6 N -0.9913(5) -0.20781(11) -0.2905(3) 0.0220(10) Uani 1 1 d .
H6A H -1.027058 -0.221405 -0.268115 0.026 Uiso 1 1 calc R
H6B H -1.061559 -0.204721 -0.351878 0.026 Uiso 1 1 calc R
C55 C -0.8738(6) -0.22969(14) -0.2730(3) 0.0183(12) Uani 1 1 d .
C64 C -0.8317(5) -0.14587(13) -0.0500(3) 0.0161(11) Uani 1 1 d .
C68 C -0.5063(6) -0.20232(15) -0.1691(4) 0.0256(13) Uani 1 1 d .
H68 H -0.424171 -0.212730 -0.157107 0.031 Uiso 1 1 calc R
C73 C -0.6320(6) -0.14920(14) -0.1669(3) 0.0215(13) Uani 1 1 d .
H73 H -0.631021 -0.122620 -0.150906 0.026 Uiso 1 1 calc R
C78 C -0.7470(6) -0.20841(14) -0.2281(3) 0.0158(12) Uani 1 1 d .
C102 C -0.5088(6) -0.16420(15) -0.1478(4) 0.0236(13) Uani 1 1 d .
H102 H -0.428002 -0.147863 -0.120370 0.028 Uiso 1 1 calc R
C120 C -0.6268(6) -0.22612(15) -0.2089(3) 0.0223(13) Uani 1 1 d .
C122 C -0.8173(6) -0.15084(15) 0.0271(3) 0.0250(13) Uani 1 1 d .
H122 H -0.818742 -0.176476 0.046444 0.030 Uiso 1 1 calc R
C133 C -0.8281(5) -0.10789(14) -0.0780(3) 0.0165(11) Uani 1 1 d .
C186 C -0.8411(6) -0.06926(14) -0.1836(4) 0.0260(13) Uani 1 1 d .
H186 H -0.856305 -0.066602 -0.239030 0.031 Uiso 1 1 calc R
C190 C -0.8024(6) -0.07472(15) -0.0244(4) 0.0265(13) Uani 1 1 d .
C196 C -1.1244(6) -0.10622(13) -0.3793(3) 0.0168(12) Uani 1 1 d .
C211 C -0.7881(6) -0.08117(17) 0.0549(4) 0.0330(15) Uani 1 1 d .
H211 H -0.769595 -0.059564 0.092918 0.040 Uiso 1 1 calc R
C213 C -0.8004(6) -0.11776(16) 0.0767(4) 0.0315(14) Uani 1 1 d .
H213 H -0.797570 -0.121107 0.127438 0.038 Uiso 1 1 calc R
C215 C -0.6368(6) -0.26627(15) -0.2327(4) 0.0261(14) Uani 1 1 d .
H215 H -0.556747 -0.279178 -0.219135 0.031 Uiso 1 1 calc R
C236 C -1.2957(6) -0.08978(14) -0.3617(4) 0.0258(13) Uani 1 1 d .
H236 H -1.332506 -0.092762 -0.330735 0.031 Uiso 1 1 calc R
C238 C -1.1318(7) -0.07958(15) -0.4995(4) 0.0327(15) Uani 1 1 d .
H238 H -1.171641 -0.062522 -0.550261 0.039 Uiso 1 1 calc R
C246 C -0.8809(7) -0.26815(15) -0.2965(4) 0.0275(14) Uani 1 1 d .
H246 H -0.966929 -0.282439 -0.327435 0.033 Uiso 1 1 calc R
C250 C -1.1901(6) -0.08106(14) -0.4550(4) 0.0230(13) Uani 1 1 d .
C252 C -1.1809(6) -0.11115(13) -0.3354(3) 0.0188(12) Uani 1 1 d .
C269 C -0.7912(6) -0.03799(15) -0.0530(4) 0.0299(14) Uani 1 1 d .
H269 H -0.770626 -0.015038 -0.017824 0.036 Uiso 1 1 calc R
C270 C -1.3074(6) -0.05936(14) -0.4804(4) 0.0286(14) Uani 1 1 d .
H270 H -1.352315 -0.041468 -0.530261 0.034 Uiso 1 1 calc R
C272 C -1.0208(6) -0.10214(17) -0.4700(4) 0.0310(14) Uani 1 1 d .
H272 H -0.984952 -0.102358 -0.501779 0.037 Uiso 1 1 calc R
C301 C -1.3582(7) -0.06354(15) -0.4345(4) 0.0349(16) Uani 1 1 d .
H301 H -1.437343 -0.048323 -0.452654 0.042 Uiso 1 1 calc R
C308 C -0.8098(7) -0.03546(16) -0.1314(4) 0.0367(16) Uani 1 1 d .
H308 H -0.801585 -0.010693 -0.150862 0.044 Uiso 1 1 calc R
C310 C -0.7596(7) -0.28651(15) -0.2746(4) 0.0292(14) Uani 1 1 d .
H310 H -0.763860 -0.313485 -0.289413 0.035 Uiso 1 1 calc R
C317 C -0.9571(6) -0.12568(16) -0.3913(4) 0.0278(14) Uani 1 1 d .
H317 H -0.875895 -0.140695 -0.369957 0.033 Uiso 1 1 calc R
C21 C -0.3403(6) -0.21459(13) -0.2992(3) 0.0153(12) Uani 1 1 d .
C46 C -0.6951(6) -0.21965(14) -0.5519(3) 0.0208(12) Uani 1 1 d .
H46 H -0.659409 -0.219199 -0.583773 0.025 Uiso 1 1 calc R
C51 C -0.6028(5) -0.22825(13) -0.4590(3) 0.0141(11) Uani 1 1 d .
C53 C -0.4885(6) -0.35428(14) -0.4374(4) 0.0264(13) Uani 1 1 d .
H53 H -0.518025 -0.371923 -0.485487 0.032 Uiso 1 1 calc R
C54 C -0.3325(7) -0.17827(17) -0.5230(4) 0.0328(15) Uani 1 1 d .
H54 H -0.347933 -0.152192 -0.545732 0.039 Uiso 1 1 calc R
C60 C -0.4162(6) -0.34286(15) -0.2893(4) 0.0297(14) Uani 1 1 d .
H60 H -0.395347 -0.352410 -0.234899 0.036 Uiso 1 1 calc R
C67 C -0.1374(6) -0.20721(14) -0.1369(4) 0.0207(12) Uani 1 1 d .
H67 H -0.052605 -0.218064 -0.083086 0.025 Uiso 1 1 calc R
C80 C -0.4040(6) -0.30263(14) -0.2995(4) 0.0247(13) Uani 1 1 d .
H80 H -0.376111 -0.285238 -0.251424 0.030 Uiso 1 1 calc R
C97 C -0.1852(6) -0.17099(14) -0.1320(4) 0.0206(12) Uani 1 1 d .
H97 H -0.134493 -0.156852 -0.076060 0.025 Uiso 1 1 calc R
C98 C -0.3847(6) -0.17743(13) -0.2930(3) 0.0152(11) Uani 1 1 d .
H98 H -0.469258 -0.166358 -0.346549 0.018 Uiso 1 1 calc R
C101 C -0.2103(6) -0.22759(14) -0.2180(3) 0.0178(12) Uani 1 1 d .
H101 H -0.171077 -0.251452 -0.219099 0.021 Uiso 1 1 calc R
C118 C -0.3696(6) -0.22846(14) -0.4466(3) 0.0203(12) Uani 1 1 d .
C127 C -0.4307(5) -0.28698(14) -0.3769(3) 0.0178(12) Uani 1 1 d .
C129 C -0.4753(6) -0.31436(13) -0.4460(4) 0.0214(13) Uani 1 1 d .
H129 H -0.497319 -0.305169 -0.500987 0.026 Uiso 1 1 calc R
C147 C -0.8938(6) -0.21235(14) -0.5565(4) 0.0255(13) Uani 1 1 d .
H147 H -0.990661 -0.205960 -0.589235 0.031 Uiso 1 1 calc R
C168 C -0.3884(6) -0.19021(15) -0.4817(4) 0.0250(13) Uani 1 1 d .
H168 H -0.441522 -0.171741 -0.477076 0.030 Uiso 1 1 calc R
C183 C -0.3092(6) -0.15641(14) -0.2117(4) 0.0210(13) Uani 1 1 d .
H183 H -0.343574 -0.131515 -0.210788 0.025 Uiso 1 1 calc R
C203 C -0.8370(6) -0.21171(15) -0.5997(4) 0.0268(13) Uani 1 1 d .
H203 H -0.896140 -0.205743 -0.663196 0.032 Uiso 1 1 calc R
C222 C -0.8088(6) -0.22230(15) -0.4660(4) 0.0257(13) Uani 1 1 d .
H222 H -0.847053 -0.223954 -0.435744 0.031 Uiso 1 1 calc R
C241 C -0.6676(6) -0.22991(13) -0.4188(4) 0.0194(12) Uani 1 1 d .
H241 H -0.610381 -0.236653 -0.355863 0.023 Uiso 1 1 calc R
C265 C -0.2542(7) -0.20453(19) -0.5307(4) 0.0405(17) Uani 1 1 d .
H265 H -0.215405 -0.196656 -0.558517 0.049 Uiso 1 1 calc R
C288 C -0.2898(5) -0.25367(16) -0.4561(3) 0.0224(12) Uani 1 1 d .
H288 H -0.272920 -0.279802 -0.433413 0.027 Uiso 1 1 calc R
C300 C -0.4586(6) -0.36817(15) -0.3585(4) 0.0319(14) Uani 1 1 d .
H300 H -0.467413 -0.395484 -0.352252 0.038 Uiso 1 1 calc R
C331 C -0.2340(6) -0.24195(17) -0.4977(4) 0.0299(14) Uani 1 1 d .
H331 H -0.181168 -0.260227 -0.503119 0.036 Uiso 1 1 calc R
B7 B -0.4353(7) -0.23988(15) -0.3961(4) 0.0172(13) Uani 1 1 d .
C32 C -0.6682(6) -0.12096(15) -0.3780(4) 0.0281(14) Uani 1 1 d .
H32 H -0.674963 -0.146477 -0.360533 0.034 Uiso 1 1 calc R
C48 C -0.4337(6) -0.03310(14) -0.1605(4) 0.0244(13) Uani 1 1 d .
C61 C -0.6155(6) -0.09010(14) -0.3175(4) 0.0215(12) Uani 1 1 d .
H61 H -0.587512 -0.095196 -0.258872 0.026 Uiso 1 1 calc R
C76 C -0.6858(6) 0.00396(13) -0.2823(3) 0.0174(12) Uani 1 1 d .
C93 C -0.6000(6) -0.05147(14) -0.3365(4) 0.0221(12) Uani 1 1 d .
C139 C -0.4925(6) 0.05934(14) -0.2847(3) 0.0246(13) Uani 1 1 d .
H139 H -0.557347 0.068270 -0.276842 0.029 Uiso 1 1 calc R
C149 C -0.4694(6) 0.01922(14) -0.2812(3) 0.0221(13) Uani 1 1 d .
C152 C -0.4693(7) -0.04199(15) -0.1059(4) 0.0315(14) Uani 1 1 d .
H152 H -0.562005 -0.035400 -0.128797 0.038 Uiso 1 1 calc R
C159 C -0.3788(8) -0.05981(16) -0.0203(4) 0.0387(17) Uani 1 1 d .
H159 H -0.409141 -0.064706 0.013880 0.046 Uiso 1 1 calc R
C181 C -0.6480(6) -0.04709(15) -0.4257(4) 0.0281(14) Uani 1 1 d .
H181 H -0.644421 -0.021645 -0.444904 0.034 Uiso 1 1 calc R
C188 C -0.8245(6) -0.00520(15) -0.3571(4) 0.0266(14) Uani 1 1 d .
H188 H -0.840532 -0.024785 -0.398475 0.032 Uiso 1 1 calc R
C195 C -0.9197(8) 0.04121(16) -0.3142(5) 0.0401(17) Uani 1 1 d .
H195 H -0.998150 0.053973 -0.325151 0.048 Uiso 1 1 calc R
C197 C -0.7109(6) -0.11469(15) -0.4633(4) 0.0274(13) Uani 1 1 d .
H197 H -0.747702 -0.135881 -0.505566 0.033 Uiso 1 1 calc R
C220 C -0.4257(6) 0.08726(15) -0.2990(4) 0.0299(14) Uani 1 1 d .
H220 H -0.445393 0.114439 -0.300529 0.036 Uiso 1 1 calc R
C255 C -0.6720(7) 0.03180(14) -0.2234(4) 0.0295(14) Uani 1 1 d .
H255 H -0.578997 0.038079 -0.169428 0.035 Uiso 1 1 calc R
C260 C -0.7009(7) -0.07818(16) -0.4878(4) 0.0339(15) Uani 1 1 d .
H260 H -0.729659 -0.073808 -0.546901 0.041 Uiso 1 1 calc R
C271 C -0.7834(7) 0.05085(16) -0.2378(4) 0.0338(15) Uani 1 1 d .
H271 H -0.766860 0.070287 -0.195973 0.041 Uiso 1 1 calc R
C286 C -0.3325(7) 0.07588(17) -0.3107(4) 0.0415(17) Uani 1 1 d .
H286 H -0.285042 0.094941 -0.319039 0.050 Uiso 1 1 calc R
C297 C -0.2975(7) -0.04378(17) -0.1221(4) 0.0353(15) Uani 1 1 d .
H297 H -0.266188 -0.038706 -0.155709 0.042 Uiso 1 1 calc R
C311 C -0.9422(7) 0.01288(16) -0.3749(4) 0.0337(15) Uani 1 1 d .
H311 H -1.035634 0.005906 -0.427374 0.040 Uiso 1 1 calc R
C315 C -0.2455(9) -0.07019(17) 0.0138(5) 0.0460(18) Uani 1 1 d .
H315 H -0.182902 -0.083073 0.071371 0.055 Uiso 1 1 calc R
C321 C -0.3745(6) 0.00899(16) -0.2953(4) 0.0322(15) Uani 1 1 d .
H321 H -0.355049 -0.018161 -0.294504 0.039 Uiso 1 1 calc R
C330 C -0.3074(8) 0.03595(18) -0.3104(5) 0.051(2) Uani 1 1 d .
H330 H -0.244845 0.027320 -0.320445 0.061 Uiso 1 1 calc R
C345 C -0.2029(8) -0.06177(19) -0.0360(4) 0.0509(19) Uani 1 1 d .
H345 H -0.109484 -0.068131 -0.012127 0.061 Uiso 1 1 calc R
B5 B -0.5478(7) -0.01526(16) -0.2654(4) 0.0215(15) Uani 1 1 d .

loop_
_atom_site_aniso_label
_atom_site_aniso_U_11
_atom_site_aniso_U_22
_atom_site_aniso_U_33
_atom_site_aniso_U_23
_atom_site_aniso_U_13
_atom_site_aniso_U_12
Fe1 0.0146(5) 0.0195(4) 0.0158(4) 0.0012(3) 0.0101(4) -0.0017(3)
N2 0.014(3) 0.016(2) 0.016(2) -0.0003(18) 0.009(2) -0.0034(18)
N5 0.015(3) 0.024(2) 0.021(2) -0.002(2) 0.011(3) -0.008(2)
N3 0.016(3) 0.024(2) 0.016(2) 0.0016(19) 0.010(2) -0.001(2)
N1 0.013(3) 0.021(2) 0.011(2) 0.0021(18) 0.007(2) -0.0004(19)
N4 0.011(3) 0.019(2) 0.024(3) 0.0092(19) 0.011(3) 0.0047(19)
N6 0.022(3) 0.030(2) 0.019(2) -0.001(2) 0.015(3) -0.003(2)
C55 0.015(4) 0.021(3) 0.013(3) 0.004(2) 0.006(3) 0.004(2)
C64 0.010(3) 0.022(3) 0.010(3) -0.005(2) 0.003(3) -0.004(2)
C68 0.023(4) 0.036(3) 0.025(3) 0.015(3) 0.019(3) 0.010(3)
C73 0.023(4) 0.022(3) 0.021(3) 0.006(2) 0.016(3) 0.002(3)
C78 0.015(4) 0.023(3) 0.005(3) 0.009(2) 0.004(3) 0.004(2)
C102 0.011(4) 0.040(3) 0.016(3) 0.005(2) 0.007(3) -0.004(3)
C120 0.027(4) 0.028(3) 0.019(3) 0.019(2) 0.018(3) 0.017(3)
C122 0.023(4) 0.032(3) 0.017(3) -0.004(2) 0.011(3) -0.009(3)
C133 0.004(3) 0.027(3) 0.012(3) -0.006(2) 0.002(3) -0.006(2)
C186 0.029(4) 0.025(3) 0.026(3) 0.004(2) 0.019(3) -0.004(3)
C190 0.022(4) 0.028(3) 0.028(3) -0.003(3) 0.016(3) -0.003(3)
C196 0.012(4) 0.019(3) 0.014(3) -0.007(2) 0.005(3) -0.011(2)
C211 0.027(4) 0.036(3) 0.021(3) -0.019(3) 0.008(3) -0.009(3)
C213 0.036(4) 0.037(3) 0.025(3) -0.004(3) 0.021(4) -0.007(3)
C215 0.030(4) 0.032(3) 0.021(3) 0.010(3) 0.018(3) 0.013(3)
C236 0.028(4) 0.019(3) 0.031(3) 0.000(2) 0.020(4) 0.004(3)
C238 0.044(5) 0.026(3) 0.034(4) 0.008(3) 0.028(4) -0.003(3)
C246 0.035(4) 0.031(3) 0.019(3) -0.002(2) 0.018(3) -0.003(3)
C250 0.029(4) 0.017(3) 0.021(3) -0.002(2) 0.016(3) -0.005(3)
C252 0.019(4) 0.019(3) 0.011(3) -0.003(2) 0.007(3) -0.008(2)
C269 0.021(4) 0.022(3) 0.032(3) -0.010(3) 0.010(4) -0.008(3)
C270 0.041(5) 0.016(3) 0.016(3) 0.004(2) 0.013(3) 0.005(3)
C272 0.025(4) 0.046(4) 0.027(3) 0.001(3) 0.019(4) -0.010(3)
C301 0.047(5) 0.025(3) 0.035(4) 0.001(3) 0.028(4) 0.011(3)
C308 0.047(5) 0.023(3) 0.054(4) 0.005(3) 0.039(4) -0.003(3)
C310 0.041(5) 0.021(3) 0.024(3) 0.005(2) 0.020(4) 0.009(3)
C317 0.026(4) 0.036(3) 0.024(3) 0.002(3) 0.017(3) -0.009(3)
C21 0.023(4) 0.014(2) 0.022(3) 0.001(2) 0.020(3) -0.003(2)
C46 0.020(4) 0.021(3) 0.013(3) -0.005(2) 0.007(3) 0.001(2)
C51 0.013(3) 0.011(2) 0.014(3) 0.002(2) 0.007(3) 0.001(2)
C53 0.015(4) 0.020(3) 0.029(3) -0.004(2) 0.007(3) 0.001(2)
C54 0.036(4) 0.040(3) 0.016(3) -0.003(3) 0.013(4) -0.021(3)
C60 0.031(4) 0.026(3) 0.028(3) 0.011(3) 0.017(4) 0.001(3)
C67 0.015(4) 0.025(3) 0.025(3) 0.007(2) 0.014(3) 0.003(2)
C80 0.029(4) 0.022(3) 0.026(3) 0.002(2) 0.019(3) 0.001(3)
C97 0.017(4) 0.029(3) 0.018(3) -0.009(2) 0.012(3) -0.010(2)
C98 0.012(3) 0.019(3) 0.011(3) 0.003(2) 0.006(3) -0.001(2)
C101 0.021(4) 0.017(3) 0.018(3) 0.000(2) 0.014(3) 0.004(2)
C118 0.018(4) 0.025(3) 0.012(3) -0.002(2) 0.007(3) -0.003(2)
C127 0.011(3) 0.019(3) 0.021(3) 0.000(2) 0.009(3) 0.001(2)
C129 0.029(4) 0.018(3) 0.022(3) -0.003(2) 0.018(3) -0.004(2)
C147 0.022(4) 0.027(3) 0.029(3) -0.008(3) 0.017(3) -0.002(3)
C168 0.029(4) 0.025(3) 0.019(3) -0.004(2) 0.015(3) -0.010(3)
C183 0.029(4) 0.018(3) 0.032(3) 0.002(2) 0.027(4) 0.000(2)
C203 0.019(4) 0.030(3) 0.017(3) -0.003(2) 0.005(3) 0.001(3)
C222 0.030(4) 0.028(3) 0.031(3) -0.005(3) 0.025(4) -0.008(3)
C241 0.016(4) 0.021(3) 0.020(3) 0.002(2) 0.011(3) 0.000(2)
C265 0.042(5) 0.065(4) 0.028(4) -0.015(3) 0.029(4) -0.028(4)
C288 0.010(3) 0.034(3) 0.015(3) -0.008(2) 0.004(3) -0.009(2)
C300 0.032(4) 0.014(3) 0.043(4) 0.005(3) 0.020(4) 0.001(3)
C331 0.017(4) 0.056(4) 0.018(3) -0.017(3) 0.012(3) -0.016(3)
B7 0.018(4) 0.017(3) 0.020(3) 0.008(2) 0.014(4) 0.008(3)
C32 0.031(4) 0.018(3) 0.043(4) -0.004(3) 0.028(4) 0.001(3)
C48 0.040(4) 0.014(3) 0.026(3) -0.003(2) 0.024(4) -0.006(3)
C61 0.020(4) 0.018(3) 0.023(3) 0.001(2) 0.012(3) 0.005(2)
C76 0.019(4) 0.015(2) 0.009(3) -0.004(2) 0.005(3) -0.008(2)
C93 0.020(4) 0.022(3) 0.020(3) 0.002(2) 0.011(3) 0.004(2)
C139 0.034(4) 0.022(3) 0.015(3) -0.002(2) 0.014(3) -0.005(3)
C149 0.034(4) 0.018(3) 0.015(3) -0.001(2) 0.016(3) -0.002(2)
C152 0.034(4) 0.027(3) 0.023(3) 0.002(3) 0.013(4) -0.010(3)
C159 0.050(5) 0.034(3) 0.021(3) -0.007(3) 0.017(4) -0.024(3)
C181 0.032(4) 0.022(3) 0.019(3) 0.002(2) 0.011(3) 0.003(3)
C188 0.036(5) 0.020(3) 0.023(3) -0.005(2) 0.018(4) -0.008(3)
C195 0.055(5) 0.032(3) 0.052(4) 0.000(3) 0.043(5) 0.001(3)
C197 0.017(4) 0.026(3) 0.034(3) -0.013(3) 0.014(3) -0.005(3)
C220 0.045(5) 0.020(3) 0.024(3) 0.001(2) 0.021(4) -0.003(3)
C255 0.045(4) 0.019(3) 0.032(3) 0.001(3) 0.028(4) 0.000(3)
C260 0.037(4) 0.036(3) 0.017(3) 0.000(3) 0.013(4) 0.007(3)
C271 0.041(5) 0.023(3) 0.039(4) -0.011(3) 0.027(4) -0.010(3)
C286 0.062(5) 0.032(3) 0.040(4) 0.000(3) 0.037(4) -0.015(3)
C297 0.035(5) 0.042(4) 0.021(3) -0.002(3) 0.014(4) 0.006(3)
C311 0.029(4) 0.039(3) 0.024(3) 0.003(3) 0.013(4) -0.010(3)
C315 0.061(6) 0.031(3) 0.034(4) 0.007(3) 0.025(5) 0.001(3)
C321 0.043(5) 0.028(3) 0.033(3) -0.002(3) 0.027(4) -0.002(3)
C330 0.085(6) 0.039(4) 0.070(5) -0.003(4) 0.068(5) -0.005(4)
C345 0.039(5) 0.054(4) 0.032(4) 0.005(3) 0.011(4) 0.023(4)
B5 0.032(5) 0.020(3) 0.020(3) -0.007(3) 0.020(4) -0.008(3)

loop_
_atom_type_symbol
_atom_type_description
_atom_type_scat_dispersion_real
_atom_type_scat_dispersion_imag
_atom_type_scat_source
C C 0.0033 0.0016 'International Tables Vol C Tables 4.2.6.8 and 6.1.1.4'
H H 0.0000 0.0000 'International Tables Vol C Tables 4.2.6.8 and 6.1.1.4'
B B 0.0013 0.0007 'International Tables Vol C Tables 4.2.6.8 and 6.1.1.4'
Fe Fe 0.3463 0.8444 'International Tables Vol C Tables 4.2.6.8 and 6.1.1.4'
N N 0.0061 0.0033 'International Tables Vol C Tables 4.2.6.8 and 6.1.1.4'

loop_
_geom_angle_atom_site_label_1
_geom_angle_atom_site_label_2
_geom_angle_atom_site_label_3
_geom_angle
N5 Fe1 N2 173.52(16)
N5 Fe1 N3 82.65(16)
N5 Fe1 N4 93.40(16)
N5 Fe1 N6 92.33(16)
N3 Fe1 N2 92.03(15)
N1 Fe1 N2 90.60(16)
N1 Fe1 N5 94.96(16)
N1 Fe1 N3 175.43(17)
N1 Fe1 N4 97.29(17)
N1 Fe1 N6 83.76(16)
N4 Fe1 N2 82.57(15)
N4 Fe1 N3 86.76(16)
N4 Fe1 N6 174.05(16)
N6 Fe1 N2 91.58(15)
N6 Fe1 N3 92.42(17)
Fe1 N2 H2A 110.1
Fe1 N2 H2B 110.1
H2A N2 H2B 108.5
C64 N2 Fe1 107.8(3)
C64 N2 H2A 110.1
C64 N2 H2B 110.1
C196 N5 Fe1 113.1(3)
C317 N5 Fe1 129.5(4)
C317 N5 C196 117.2(4)
Fe1 N3 H3A 109.9
Fe1 N3 H3B 109.9
H3A N3 H3B 108.3
C252 N3 Fe1 109.1(3)
C252 N3 H3A 109.9
C252 N3 H3B 109.9
C73 N1 Fe1 128.7(3)
C73 N1 C78 116.9(4)
C78 N1 Fe1 114.3(3)
C133 N4 Fe1 112.5(3)
C186 N4 Fe1 129.5(4)
C186 N4 C133 117.2(4)
Fe1 N6 H6A 109.8
Fe1 N6 H6B 109.8
H6A N6 H6B 108.2
C55 N6 Fe1 109.4(3)
C55 N6 H6A 109.8
C55 N6 H6B 109.8
C78 C55 N6 115.3(4)
C246 C55 N6 124.5(5)
C246 C55 C78 120.2(5)
C122 C64 N2 124.2(4)
C122 C64 C133 120.3(4)
C133 C64 N2 115.5(4)
C102 C68 H68 120.3
C102 C68 C120 119.3(5)
C120 C68 H68 120.3
N1 C73 H73 118.1
N1 C73 C102 123.8(5)
C102 C73 H73 118.1
N1 C78 C55 116.5(4)
N1 C78 C120 123.0(5)
C55 C78 C120 120.6(4)
C68 C102 C73 119.5(5)
C68 C102 H102 120.2
C73 C102 H102 120.2
C68 C120 C78 117.4(5)
C68 C120 C215 124.8(5)
C78 C120 C215 117.7(5)
C64 C122 H122 120.4
C64 C122 C213 119.1(5)
C213 C122 H122 120.4
N4 C133 C64 117.0(4)
N4 C133 C190 122.7(4)
C64 C133 C190 120.3(4)
N4 C186 H186 118.6
N4 C186 C308 122.8(5)
C308 C186 H186 118.6
C133 C190 C211 117.6(5)
C269 C190 C133 117.4(5)
C269 C190 C211 125.1(5)
N5 C196 C250 122.6(4)
N5 C196 C252 116.9(4)
C252 C196 C250 120.5(5)
C190 C211 H211 119.8
C213 C211 C190 120.5(5)
C213 C211 H211 119.8
C122 C213 H213 119.0
C211 C213 C122 122.0(5)
C211 C213 H213 119.0
C120 C215 H215 119.6
C310 C215 C120 120.8(5)
C310 C215 H215 119.6
C252 C236 H236 120.5
C252 C236 C301 119.1(5)
C301 C236 H236 120.5
C250 C238 H238 120.0
C272 C238 H238 120.0
C272 C238 C250 120.0(5)
C55 C246 H246 120.2
C55 C246 C310 119.5(5)
C310 C246 H246 120.2
C196 C250 C238 117.1(5)
C270 C250 C196 117.6(4)
C270 C250 C238 125.3(5)
C196 C252 N3 115.0(4)
C236 C252 N3 124.3(4)
C236 C252 C196 120.7(5)
C190 C269 H269 120.2
C308 C269 C190 119.6(5)
C308 C269 H269 120.2
C250 C270 H270 119.5
C301 C270 C250 121.0(5)
C301 C270 H270 119.5
C238 C272 H272 120.2
C238 C272 C317 119.6(5)
C317 C272 H272 120.2
C236 C301 H301 119.5
C270 C301 C236 121.0(5)
C270 C301 H301 119.5
C186 C308 H308 119.9
C269 C308 C186 120.2(5)
C269 C308 H308 119.9
C215 C310 C246 121.1(5)
C215 C310 H310 119.4
C246 C310 H310 119.4
N5 C317 C272 123.3(5)
N5 C317 H317 118.3
C272 C317 H317 118.3
C98 C21 C101 114.7(4)
C98 C21 B7 121.5(5)
C101 C21 B7 123.7(4)
C51 C46 H46 118.8
C203 C46 H46 118.8
C203 C46 C51 122.5(5)
C46 C51 C241 114.4(5)
C46 C51 B7 126.9(4)
C241 C51 B7 118.5(4)
C129 C53 H53 120.2
C300 C53 H53 120.2
C300 C53 C129 119.5(5)
C168 C54 H54 120.0
C265 C54 H54 120.0
C265 C54 C168 119.9(5)
C80 C60 H60 120.4
C300 C60 H60 120.4
C300 C60 C80 119.2(5)
C97 C67 H67 119.3
C101 C67 H67 119.3
C101 C67 C97 121.3(5)
C60 C80 H80 118.5
C127 C80 C60 123.0(5)
C127 C80 H80 118.5
C67 C97 H97 121.3
C183 C97 C67 117.4(5)
C183 C97 H97 121.3
C21 C98 H98 118.8
C183 C98 C21 122.4(5)
C183 C98 H98 118.8
C21 C101 H101 118.6
C67 C101 C21 122.7(4)
C67 C101 H101 118.6
C168 C118 B7 120.0(4)
C288 C118 C168 114.7(4)
C288 C118 B7 125.3(4)
C80 C127 C129 115.1(4)
C80 C127 B7 124.2(4)
C129 C127 B7 120.1(4)
C53 C129 C127 122.8(5)
C53 C129 H129 118.6
C127 C129 H129 118.6
C203 C147 H147 120.5
C222 C147 H147 120.5
C222 C147 C203 119.0(6)
C54 C168 C118 123.0(5)
C54 C168 H168 118.5
C118 C168 H168 118.5
C97 C183 C98 121.2(5)
C97 C183 H183 119.4
C98 C183 H183 119.4
C46 C203 H203 119.6
C147 C203 C46 120.8(5)
C147 C203 H203 119.6
C147 C222 H222 120.2
C147 C222 C241 119.7(5)
C241 C222 H222 120.2
C51 C241 H241 118.2
C222 C241 C51 123.5(5)
C222 C241 H241 118.2
C54 C265 H265 120.6
C331 C265 C54 118.9(5)
C331 C265 H265 120.6
C118 C288 H288 118.7
C331 C288 C118 122.6(5)
C331 C288 H288 118.7
C53 C300 H300 119.8
C60 C300 C53 120.3(5)
C60 C300 H300 119.8
C265 C331 C288 120.9(5)
C265 C331 H331 119.6
C288 C331 H331 119.6
C51 B7 C21 110.4(4)
C51 B7 C118 112.0(4)
C51 B7 C127 104.3(4)
C118 B7 C21 105.6(4)
C127 B7 C21 111.1(4)
C127 B7 C118 113.7(4)
C61 C32 H32 120.3
C197 C32 H32 120.3
C197 C32 C61 119.5(5)
C152 C48 B5 123.4(5)
C297 C48 C152 113.8(5)
C297 C48 B5 122.6(4)
C32 C61 H61 117.8
C32 C61 C93 124.5(5)
C93 C61 H61 117.8
C188 C76 C255 114.5(5)
C188 C76 B5 123.2(4)
C255 C76 B5 122.2(5)
C61 C93 B5 122.5(4)
C181 C93 C61 112.9(5)
C181 C93 B5 124.2(4)
C149 C139 H139 118.3
C149 C139 C220 123.5(5)
C220 C139 H139 118.3
C139 C149 C321 114.0(5)
C139 C149 B5 125.2(5)
C321 C149 B5 120.8(4)
C48 C152 H152 117.7
C48 C152 C159 124.6(6)
C159 C152 H152 117.7
C152 C159 H159 120.5
C315 C159 C152 119.0(6)
C315 C159 H159 120.5
C93 C181 H181 118.3
C260 C181 C93 123.4(5)
C260 C181 H181 118.3
C76 C188 H188 118.3
C76 C188 C311 123.5(5)
C311 C188 H188 118.3
C271 C195 H195 120.0
C271 C195 C311 120.0(6)
C311 C195 H195 120.0
C32 C197 H197 120.0
C260 C197 C32 120.0(5)
C260 C197 H197 120.0
C139 C220 H220 119.8
C286 C220 C139 120.4(5)
C286 C220 H220 119.8
C76 C255 H255 117.7
C271 C255 C76 124.6(6)
C271 C255 H255 117.7
C181 C260 H260 120.1
C197 C260 C181 119.7(5)
C197 C260 H260 120.1
C195 C271 H271 120.6
C255 C271 C195 118.7(5)
C255 C271 H271 120.6
C220 C286 H286 120.5
C220 C286 C330 119.0(5)
C330 C286 H286 120.5
C48 C297 H297 118.3
C48 C297 C345 123.4(6)
C345 C297 H297 118.3
C188 C311 H311 120.7
C195 C311 C188 118.6(6)
C195 C311 H311 120.7
C159 C315 H315 120.4
C159 C315 C345 119.3(6)
C345 C315 H315 120.4
C149 C321 H321 118.0
C330 C321 C149 123.9(5)
C330 C321 H321 118.0
C286 C330 H330 120.4
C321 C330 C286 119.2(6)
C321 C330 H330 120.4
C297 C345 H345 120.1
C315 C345 C297 119.9(7)
C315 C345 H345 120.1
C48 B5 C149 109.6(5)
C76 B5 C48 110.6(4)
C76 B5 C149 109.3(4)
C93 B5 C48 107.8(4)
C93 B5 C76 109.2(4)
C93 B5 C149 110.3(4)

loop_
_geom_bond_atom_site_label_1
_geom_bond_atom_site_label_2
_geom_bond_distance
Fe1 N2 2.057(4)
Fe1 N5 1.968(4)
Fe1 N3 2.028(4)
Fe1 N1 1.942(4)
Fe1 N4 1.972(4)
Fe1 N6 2.021(4)
N2 H2A 0.9100
N2 H2B 0.9100
N2 C64 1.443(6)
N5 C196 1.383(6)
N5 C317 1.319(6)
N3 H3A 0.9100
N3 H3B 0.9100
N3 C252 1.452(6)
N1 C73 1.316(6)
N1 C78 1.382(6)
N4 C133 1.382(6)
N4 C186 1.334(6)
N6 H6A 0.9100
N6 H6B 0.9100
N6 C55 1.460(6)
C55 C78 1.406(7)
C55 C246 1.365(7)
C64 C122 1.370(6)
C64 C133 1.407(6)
C68 H68 0.9500
C68 C102 1.362(7)
C68 C120 1.408(7)
C73 H73 0.9500
C73 C102 1.407(7)
C78 C120 1.410(7)
C102 H102 0.9500
C120 C215 1.417(7)
C122 H122 0.9500
C122 C213 1.395(7)
C133 C190 1.413(7)
C186 H186 0.9500
C186 C308 1.401(7)
C190 C211 1.419(7)
C190 C269 1.403(7)
C196 C250 1.402(7)
C196 C252 1.397(6)
C211 H211 0.9500
C211 C213 1.349(7)
C213 H213 0.9500
C215 H215 0.9500
C215 C310 1.358(8)
C236 H236 0.9500
C236 C252 1.366(7)
C236 C301 1.393(7)
C238 H238 0.9500
C238 C250 1.418(7)
C238 C272 1.335(8)
C246 H246 0.9500
C246 C310 1.411(8)
C250 C270 1.401(7)
C269 H269 0.9500
C269 C308 1.359(7)
C270 H270 0.9500
C270 C301 1.368(7)
C272 H272 0.9500
C272 C317 1.411(7)
C301 H301 0.9500
C308 H308 0.9500
C310 H310 0.9500
C317 H317 0.9500
C21 C98 1.409(6)
C21 C101 1.404(7)
C21 B7 1.656(7)
C46 H46 0.9500
C46 C51 1.388(7)
C46 C203 1.381(7)
C51 C241 1.414(6)
C51 B7 1.634(8)
C53 H53 0.9500
C53 C129 1.388(7)
C53 C300 1.380(7)
C54 H54 0.9500
C54 C168 1.394(7)
C54 C265 1.387(8)
C60 H60 0.9500
C60 C80 1.402(7)
C60 C300 1.365(7)
C67 H67 0.9500
C67 C97 1.392(7)
C67 C101 1.375(7)
C80 H80 0.9500
C80 C127 1.392(7)
C97 H97 0.9500
C97 C183 1.380(7)
C98 H98 0.9500
C98 C183 1.388(7)
C101 H101 0.9500
C118 C168 1.411(7)
C118 C288 1.398(7)
C118 B7 1.648(7)
C127 C129 1.403(6)
C127 B7 1.634(7)
C129 H129 0.9500
C147 H147 0.9500
C147 C203 1.378(7)
C147 C222 1.367(8)
C168 H168 0.9500
C183 H183 0.9500
C203 H203 0.9500
C222 H222 0.9500
C222 C241 1.374(7)
C241 H241 0.9500
C265 H265 0.9500
C265 C331 1.368(8)
C288 H288 0.9500
C288 C331 1.397(7)
C300 H300 0.9500
C331 H331 0.9500
C32 H32 0.9500
C32 C61 1.373(7)
C32 C197 1.366(7)
C48 C152 1.395(7)
C48 C297 1.378(8)
C48 B5 1.653(8)
C61 H61 0.9500
C61 C93 1.405(7)
C76 C188 1.385(7)
C76 C255 1.391(6)
C76 B5 1.646(8)
C93 C181 1.402(7)
C93 B5 1.626(7)
C139 H139 0.9500
C139 C149 1.385(7)
C139 C220 1.391(7)
C149 C321 1.399(7)
C149 B5 1.661(7)
C152 H152 0.9500
C152 C159 1.390(8)
C159 H159 0.9500
C159 C315 1.366(9)
C181 H181 0.9500
C181 C260 1.395(7)
C188 H188 0.9500
C188 C311 1.400(8)
C195 H195 0.9500
C195 C271 1.381(9)
C195 C311 1.388(8)
C197 H197 0.9500
C197 C260 1.358(7)
C220 H220 0.9500
C220 C286 1.356(8)
C255 H255 0.9500
C255 C271 1.374(8)
C260 H260 0.9500
C271 H271 0.9500
C286 H286 0.9500
C286 C330 1.390(8)
C297 H297 0.9500
C297 C345 1.403(8)
C311 H311 0.9500
C315 H315 0.9500
C315 C345 1.375(8)
C321 H321 0.9500
C321 C330 1.380(7)
C330 H330 0.9500
C345 H345 0.9500
